data_1545632
loop_
_publ_author_name
'Phonsri, Wasinee'
'Harding, Phimphaka'
'Liu, Lujia'
'Telfer, Shane G.'
'Murray, Keith S.'
'Moubaraki, Boujemaa'
'Ross, Tamsyn M.'
'Jameson, Guy N. L.'
'Harding, David J.'

_publ_section_title
;
 Solvent modified spin crossover in an iron(iii) complex: phase changes
 and an exceptionally wide hysteresis
;
_journal_issue 5
_journal_name_full 'Chem. Sci.'
_journal_page_first 3949
_journal_paper_doi 10.1039/C6SC05317C
_journal_volume 8
_journal_year 2017
_chemical_formula_moiety 'C32 H20 Fe I2 N4 O2, C F3 O3 S, C3 H8 O'
_chemical_formula_sum 'C36 H28 F3 Fe I2 N4 O6 S'
_chemical_formula_weight 1011.33
_chemical_name_systematic
; 
 ? 
;
_space_group_IT_number 2
_symmetry_cell_setting triclinic
_symmetry_space_group_name_Hall '-P 1'
_symmetry_space_group_name_H-M 'P -1'
_atom_sites_solution_hydrogens geom
_atom_sites_solution_primary direct
_atom_sites_solution_secondary difmap
_audit_creation_method SHELXL-97
_audit_update_record
;
2016-11-30 deposited with the CCDC.
2017-03-22 downloaded from the CCDC.
;
_cell_angle_alpha 65.751(9)
_cell_angle_beta 82.594(7)
_cell_angle_gamma 69.191(9)
_cell_formula_units_Z 2
_cell_length_a 12.4864(12)
_cell_length_b 12.4925(12)
_cell_length_c 13.6444(12)
_cell_measurement_reflns_used 5086
_cell_measurement_temperature 270(2)
_cell_measurement_theta_max 29.2538
_cell_measurement_theta_min 1.9542
_cell_volume 1813.6(3)
_computing_cell_refinement
;
CrysAlisPro, Agilent Technologies,
Version 1.171.35.15 (release 03-08-2011 CrysAlis171 .NET)
(compiled Aug  3 2011,13:03:54)
;
_computing_data_collection
;
CrysAlisPro, Agilent Technologies,
Version 1.171.35.15 (release 03-08-2011 CrysAlis171 .NET)
(compiled Aug  3 2011,13:03:54)
;
_computing_data_reduction
;
CrysAlisPro, Agilent Technologies,
Version 1.171.35.15 (release 03-08-2011 CrysAlis171 .NET)
(compiled Aug  3 2011,13:03:54)
;
_computing_molecular_graphics X-seed
_computing_publication_material 'XCIF V6.12 (BrukerAXS, 2001).'
_computing_structure_refinement 'SHELXL-97 (Sheldrick, 1997)'
_computing_structure_solution 'SHELXS-97 (Sheldrick, 1990)'
_diffrn_ambient_temperature 270(2)
_diffrn_detector_area_resol_mean 10.3389
_diffrn_measured_fraction_theta_full 0.967
_diffrn_measured_fraction_theta_max 0.856
_diffrn_measurement_device_type 'Xcalibur, Ruby, Gemini ultra'
_diffrn_measurement_method '\w scans'
_diffrn_radiation_monochromator graphite
_diffrn_radiation_source 'fine-focus sealed tube'
_diffrn_radiation_type MoK\a
_diffrn_radiation_wavelength 0.71073
_diffrn_reflns_av_R_equivalents 0.0259
_diffrn_reflns_av_sigmaI/netI 0.0365
_diffrn_reflns_limit_h_max 16
_diffrn_reflns_limit_h_min -17
_diffrn_reflns_limit_k_max 16
_diffrn_reflns_limit_k_min -15
_diffrn_reflns_limit_l_max 15
_diffrn_reflns_limit_l_min -18
_diffrn_reflns_number 16431
_diffrn_reflns_theta_full 27.50
_diffrn_reflns_theta_max 29.32
_diffrn_reflns_theta_min 1.96
_exptl_absorpt_coefficient_mu 2.243
_exptl_absorpt_correction_T_max 1.00000
_exptl_absorpt_correction_T_min 0.89487
_exptl_absorpt_correction_type multi-scan
_exptl_absorpt_process_details
;
CrysAlisPro, Agilent Technologies,
Version 1.171.35.15 (release 03-08-2011 CrysAlis171 .NET)
(compiled Aug  3 2011,13:03:54)
Empirical absorption correction using spherical harmonics,
 implemented in SCALE3 ABSPACK scaling algorithm.
;
_exptl_crystal_colour Black
_exptl_crystal_density_diffrn 1.852
_exptl_crystal_density_method 'not measured'
_exptl_crystal_description Block
_exptl_crystal_F_000 990
_exptl_crystal_size_max 0.18
_exptl_crystal_size_mid 0.15
_exptl_crystal_size_min 0.11
_refine_diff_density_max 2.006
_refine_diff_density_min -1.470
_refine_diff_density_rms 0.097
_refine_ls_extinction_method none
_refine_ls_goodness_of_fit_ref 1.000
_refine_ls_hydrogen_treatment mixed
_refine_ls_matrix_type full
_refine_ls_number_parameters 479
_refine_ls_number_reflns 8529
_refine_ls_number_restraints 0
_refine_ls_restrained_S_all 1.000
_refine_ls_R_factor_all 0.0701
_refine_ls_R_factor_gt 0.0480
_refine_ls_shift/su_max 0.001
_refine_ls_shift/su_mean 0.000
_refine_ls_structure_factor_coef Fsqd
_refine_ls_weighting_details 'calc w=1/[\s^2^(Fo^2^)+(0.0617P)^2^+3.7297P] where P=(Fo^2^+2Fc^2^)/3'
_refine_ls_weighting_scheme calc
_refine_ls_wR_factor_gt 0.1203
_refine_ls_wR_factor_ref 0.1397
_reflns_number_gt 6263
_reflns_number_total 8529
_reflns_threshold_expression >2sigma(I)
_cod_data_source_file c6sc05317c2.cif
_cod_data_source_block wp133270
_cod_depositor_comments
;
The following automatic conversions were performed:

'_symmetry_cell_setting' value 'Triclinic' changed to 'triclinic'
according to
/home/data/users/saulius/crontab/automatic-downloads/rss-feeds/RSC/lib/dictionaries/cif_core.dic
dictionary named 'cif_core.dic' version 2.4.2 from 2011-04-26.

Automatic conversion script
Id: cif_fix_values 4973 2017-02-22 13:04:09Z antanas 

 Adding full bibliography for 1545631--1545641.cif.
;
_cod_original_sg_symbol_H-M P-1
_cod_database_code 1545632

loop_
_symmetry_equiv_pos_as_xyz
'x, y, z'
'-x, -y, -z'

loop_
_atom_site_label
_atom_site_type_symbol
_atom_site_fract_x
_atom_site_fract_y
_atom_site_fract_z
_atom_site_U_iso_or_equiv
_atom_site_adp_type
_atom_site_occupancy
_atom_site_symmetry_multiplicity
_atom_site_calc_flag
_atom_site_refinement_flags
I1 I 0.21031(4) 0.50405(4) 0.87024(3) 0.07131(15) Uani 1 1 d .
I2 I 0.50593(4) 0.15190(4) 0.00240(3) 0.07237(15) Uani 1 1 d .
Fe1 Fe 0.62210(5) 0.19457(5) 0.52135(5) 0.03692(15) Uani 1 1 d .
N1 N 0.6341(3) 0.3390(3) 0.5568(3) 0.0383(8) Uani 1 1 d .
C7 C 0.5627(4) 0.3901(4) 0.6149(3) 0.0409(9) Uani 1 1 d .
H7 H 0.5769 0.4532 0.6249 0.049 Uiso 1 1 calc R
C8 C 0.7321(4) 0.3752(4) 0.5134(4) 0.0423(10) Uani 1 1 d .
C6 C 0.4639(4) 0.3597(4) 0.6654(3) 0.0391(9) Uani 1 1 d .
C4 C 0.3035(5) 0.4035(4) 0.7783(4) 0.0477(11) Uani 1 1 d .
C1 C 0.4274(4) 0.2694(4) 0.6547(4) 0.0395(9) Uani 1 1 d .
C5 C 0.3983(4) 0.4265(4) 0.7263(4) 0.0470(11) Uani 1 1 d .
H5 H 0.4201 0.4880 0.7311 0.056 Uiso 1 1 calc R
N3 N 0.6406(3) 0.0308(3) 0.5015(3) 0.0345(7) Uani 1 1 d .
C23 C 0.6167(3) 0.0276(4) 0.4133(3) 0.0357(8) Uani 1 1 d .
H23 H 0.6254 -0.0501 0.4149 0.043 Uiso 1 1 calc R
C24 C 0.6827(3) -0.0819(4) 0.5934(3) 0.0361(8) Uani 1 1 d .
C22 C 0.5784(3) 0.1322(4) 0.3135(3) 0.0378(9) Uani 1 1 d .
O2 O 0.5577(3) 0.2894(3) 0.3782(3) 0.0478(8) Uani 1 1 d .
O1 O 0.4788(3) 0.2096(3) 0.5933(3) 0.0468(7) Uani 1 1 d .
N2 N 0.7872(3) 0.2019(3) 0.4638(3) 0.0420(8) Uani 1 1 d .
C17 C 0.5524(4) 0.2583(4) 0.2989(4) 0.0425(10) Uani 1 1 d .
C10 C 0.8547(5) 0.5007(5) 0.4687(5) 0.0602(14) Uani 1 1 d .
H10 H 0.8681 0.5692 0.4689 0.072 Uiso 1 1 calc R
C11 C 0.9318(5) 0.4274(5) 0.4239(5) 0.0598(14) Uani 1 1 d .
H11 H 0.9976 0.4457 0.3939 0.072 Uiso 1 1 calc R
C18 C 0.5174(5) 0.3497(4) 0.1956(4) 0.0557(13) Uani 1 1 d .
H18 H 0.5017 0.4327 0.1838 0.067 Uiso 1 1 calc R
C15 C 0.8609(4) 0.1280(5) 0.4215(4) 0.0508(11) Uani 1 1 d .
H15 H 0.8439 0.0619 0.4203 0.061 Uiso 1 1 calc R
C9 C 0.7534(5) 0.4753(4) 0.5156(4) 0.0501(11) Uani 1 1 d .
H9 H 0.7019 0.5257 0.5475 0.060 Uiso 1 1 calc R
C16 C 0.8112(4) 0.2993(4) 0.4662(4) 0.0418(10) Uani 1 1 d .
C12 C 0.9132(4) 0.3233(5) 0.4223(4) 0.0506(11) Uani 1 1 d .
C14 C 0.9639(5) 0.1458(5) 0.3782(5) 0.0604(13) Uani 1 1 d .
H14 H 1.0145 0.0919 0.3489 0.073 Uiso 1 1 calc R
C26 C 0.7342(5) -0.3031(4) 0.6995(4) 0.0532(12) Uani 1 1 d .
H26 H 0.7406 -0.3818 0.7048 0.064 Uiso 1 1 calc R
C25 C 0.6928(4) -0.1997(4) 0.6031(4) 0.0464(10) Uani 1 1 d .
H25 H 0.6722 -0.2104 0.5455 0.056 Uiso 1 1 calc R
C32 C 0.7152(4) -0.0675(4) 0.6813(3) 0.0376(9) Uani 1 1 d .
C2 C 0.3294(4) 0.2477(4) 0.7105(4) 0.0477(11) Uani 1 1 d .
H2 H 0.3056 0.1871 0.7062 0.057 Uiso 1 1 calc R
C28 C 0.7569(4) -0.1718(4) 0.7781(4) 0.0492(11) Uani 1 1 d .
C3 C 0.2679(4) 0.3125(4) 0.7708(4) 0.0499(11) Uani 1 1 d .
H3 H 0.2031 0.2965 0.8064 0.060 Uiso 1 1 calc R
C21 C 0.5626(4) 0.1061(4) 0.2266(4) 0.0454(10) Uani 1 1 d .
H21 H 0.5763 0.0240 0.2368 0.054 Uiso 1 1 calc R
C27 C 0.7646(5) -0.2908(5) 0.7840(4) 0.0563(13) Uani 1 1 d .
H27 H 0.7911 -0.3608 0.8471 0.068 Uiso 1 1 calc R
C20 C 0.5277(4) 0.1982(4) 0.1276(4) 0.0484(11) Uani 1 1 d .
C19 C 0.5053(5) 0.3219(5) 0.1114(4) 0.0564(13) Uani 1 1 d .
H19 H 0.4823 0.3851 0.0438 0.068 Uiso 1 1 calc R
C13 C 0.9896(5) 0.2414(5) 0.3791(5) 0.0611(14) Uani 1 1 d .
H13 H 1.0583 0.2531 0.3508 0.073 Uiso 1 1 calc R
N4 N 0.7058(3) 0.0495(3) 0.6696(3) 0.0392(8) Uani 1 1 d .
C31 C 0.7390(4) 0.0645(4) 0.7500(4) 0.0478(10) Uani 1 1 d .
H31 H 0.7334 0.1442 0.7413 0.057 Uiso 1 1 calc R
C30 C 0.7821(5) -0.0347(5) 0.8476(4) 0.0603(13) Uani 1 1 d .
H30 H 0.8045 -0.0206 0.9024 0.072 Uiso 1 1 calc R
C29 C 0.7913(5) -0.1527(5) 0.8621(4) 0.0617(14) Uani 1 1 d .
H29 H 0.8199 -0.2194 0.9267 0.074 Uiso 1 1 calc R
S1 S 0.94406(11) -0.14555(12) 1.30856(10) 0.0519(3) Uani 1 1 d .
O3 O 0.8457(3) -0.1327(4) 1.3744(3) 0.0705(11) Uani 1 1 d .
O4 O 1.0329(4) -0.1137(4) 1.3330(4) 0.0764(12) Uani 1 1 d .
O5 O 0.9822(5) -0.2577(4) 1.2889(4) 0.0855(13) Uani 1 1 d .
F1 F 0.8463(4) 0.0871(4) 1.1843(4) 0.1046(14) Uani 1 1 d .
F2 F 0.9740(4) -0.0164(4) 1.1074(3) 0.1018(14) Uani 1 1 d .
F3 F 0.8112(4) -0.0401(5) 1.1381(3) 0.1112(15) Uani 1 1 d .
C33 C 0.8915(5) -0.0237(6) 1.1781(5) 0.0671(15) Uani 1 1 d .
O6 O 0.7722(5) 0.3598(7) 0.7607(5) 0.128(2) Uani 1 1 d .
H6 H 0.8404 0.3483 0.7480 0.153 Uiso 1 1 calc R
C36 C 0.9260(6) 0.3482(8) 0.9242(7) 0.097(3) Uani 1 1 d .
H36A H 0.9769 0.2635 0.9473 0.146 Uiso 1 1 calc R
H36B H 0.9366 0.3851 0.9699 0.146 Uiso 1 1 calc R
H36C H 0.9424 0.3943 0.8514 0.146 Uiso 1 1 calc R
C34 C 0.7943(10) 0.3508(7) 0.9307(6) 0.114(3) Uani 1 1 d .
H34A H 0.7811 0.3016 1.0046 0.136 Uiso 1 1 calc R
H34B H 0.7449 0.4360 0.9152 0.136 Uiso 1 1 calc R
C35 C 0.7586(9) 0.3095(11) 0.8660(6) 0.117(3) Uani 1 1 d .
H35A H 0.7983 0.2205 0.8903 0.141 Uiso 1 1 calc R
H35B H 0.6776 0.3215 0.8783 0.141 Uiso 1 1 calc R

loop_
_atom_site_aniso_label
_atom_site_aniso_U_11
_atom_site_aniso_U_22
_atom_site_aniso_U_33
_atom_site_aniso_U_23
_atom_site_aniso_U_13
_atom_site_aniso_U_12
I1 0.0977(3) 0.0640(2) 0.0548(2) -0.03635(18) 0.0124(2) -0.0184(2)
I2 0.0897(3) 0.0788(3) 0.0581(2) -0.0319(2) -0.0156(2) -0.0271(2)
Fe1 0.0375(3) 0.0319(3) 0.0487(3) -0.0202(2) -0.0032(3) -0.0134(2)
N1 0.042(2) 0.0331(16) 0.045(2) -0.0147(15) -0.0094(16) -0.0154(15)
C7 0.054(3) 0.0318(19) 0.043(2) -0.0159(17) -0.0093(19) -0.0166(18)
C8 0.046(2) 0.039(2) 0.043(2) -0.0087(18) -0.0131(19) -0.0189(19)
C6 0.046(2) 0.0327(19) 0.041(2) -0.0155(17) -0.0069(18) -0.0125(17)
C4 0.067(3) 0.037(2) 0.036(2) -0.0170(18) 0.001(2) -0.010(2)
C1 0.041(2) 0.0333(19) 0.047(2) -0.0188(17) -0.0066(18) -0.0101(17)
C5 0.067(3) 0.037(2) 0.042(2) -0.0175(18) -0.005(2) -0.018(2)
N3 0.0316(17) 0.0300(15) 0.0453(19) -0.0159(14) 0.0013(14) -0.0130(13)
C23 0.032(2) 0.0305(18) 0.048(2) -0.0200(17) 0.0013(17) -0.0093(15)
C24 0.029(2) 0.0338(19) 0.044(2) -0.0138(16) 0.0049(17) -0.0122(16)
C22 0.034(2) 0.034(2) 0.048(2) -0.0169(18) -0.0024(18) -0.0138(17)
O2 0.059(2) 0.0316(14) 0.0545(19) -0.0160(13) -0.0170(15) -0.0120(14)
O1 0.0413(17) 0.0456(16) 0.070(2) -0.0375(16) 0.0047(15) -0.0173(14)
N2 0.040(2) 0.0410(18) 0.046(2) -0.0146(16) -0.0051(16) -0.0162(16)
C17 0.037(2) 0.036(2) 0.057(3) -0.0166(19) -0.0105(19) -0.0122(17)
C10 0.065(3) 0.056(3) 0.068(3) -0.011(3) -0.016(3) -0.038(3)
C11 0.053(3) 0.061(3) 0.064(3) -0.009(3) -0.010(3) -0.032(3)
C18 0.067(3) 0.037(2) 0.066(3) -0.013(2) -0.018(3) -0.023(2)
C15 0.047(3) 0.048(3) 0.057(3) -0.022(2) 0.002(2) -0.015(2)
C9 0.060(3) 0.044(2) 0.052(3) -0.014(2) -0.011(2) -0.024(2)
C16 0.041(2) 0.040(2) 0.042(2) -0.0061(17) -0.0109(18) -0.0178(18)
C12 0.040(3) 0.057(3) 0.052(3) -0.009(2) -0.008(2) -0.023(2)
C14 0.043(3) 0.068(3) 0.066(3) -0.026(3) 0.007(2) -0.017(2)
C26 0.065(3) 0.036(2) 0.057(3) -0.012(2) 0.010(2) -0.025(2)
C25 0.047(3) 0.037(2) 0.059(3) -0.018(2) 0.005(2) -0.0196(19)
C32 0.035(2) 0.038(2) 0.041(2) -0.0147(17) 0.0081(17) -0.0170(17)
C2 0.053(3) 0.038(2) 0.058(3) -0.023(2) -0.002(2) -0.017(2)
C28 0.052(3) 0.049(2) 0.041(2) -0.0086(19) 0.006(2) -0.023(2)
C3 0.054(3) 0.043(2) 0.053(3) -0.021(2) 0.007(2) -0.016(2)
C21 0.048(3) 0.039(2) 0.054(3) -0.022(2) -0.005(2) -0.0132(19)
C27 0.065(3) 0.042(2) 0.051(3) -0.005(2) 0.003(2) -0.022(2)
C20 0.045(3) 0.052(3) 0.053(3) -0.023(2) -0.008(2) -0.016(2)
C19 0.065(3) 0.052(3) 0.052(3) -0.010(2) -0.016(2) -0.026(2)
C13 0.043(3) 0.073(3) 0.066(3) -0.020(3) 0.005(2) -0.028(3)
N4 0.0370(19) 0.0411(18) 0.0420(19) -0.0163(15) 0.0014(15) -0.0162(15)
C31 0.050(3) 0.047(2) 0.051(3) -0.021(2) -0.004(2) -0.018(2)
C30 0.075(4) 0.069(3) 0.042(3) -0.020(2) -0.004(2) -0.031(3)
C29 0.077(4) 0.055(3) 0.043(3) -0.006(2) -0.005(3) -0.026(3)
S1 0.0490(7) 0.0584(7) 0.0488(7) -0.0208(5) 0.0038(5) -0.0199(6)
O3 0.059(2) 0.093(3) 0.059(2) -0.030(2) 0.0116(19) -0.028(2)
O4 0.064(3) 0.082(3) 0.078(3) -0.015(2) -0.012(2) -0.033(2)
O5 0.111(4) 0.070(3) 0.079(3) -0.038(2) 0.019(3) -0.030(3)
F1 0.117(4) 0.070(2) 0.089(3) -0.011(2) -0.006(2) -0.008(2)
F2 0.097(3) 0.126(3) 0.057(2) -0.016(2) 0.021(2) -0.038(3)
F3 0.104(3) 0.154(4) 0.075(3) -0.029(3) -0.029(2) -0.050(3)
C33 0.063(4) 0.078(4) 0.050(3) -0.017(3) -0.002(3) -0.020(3)
O6 0.091(4) 0.173(6) 0.109(5) -0.069(5) -0.015(3) -0.012(4)
C36 0.073(5) 0.119(6) 0.107(6) -0.083(5) -0.013(4) 0.011(4)
C34 0.187(10) 0.078(5) 0.079(5) -0.044(4) 0.045(6) -0.046(6)
C35 0.145(8) 0.192(10) 0.070(5) -0.065(6) 0.036(5) -0.114(8)

loop_
_atom_type_symbol
_atom_type_description
_atom_type_scat_dispersion_real
_atom_type_scat_dispersion_imag
_atom_type_scat_source
C C 0.0033 0.0016 'International Tables Vol C Tables 4.2.6.8 and 6.1.1.4'
H H 0.0000 0.0000 'International Tables Vol C Tables 4.2.6.8 and 6.1.1.4'
O O 0.0106 0.0060 'International Tables Vol C Tables 4.2.6.8 and 6.1.1.4'
S S 0.1246 0.1234 'International Tables Vol C Tables 4.2.6.8 and 6.1.1.4'
Fe Fe 0.3463 0.8444 'International Tables Vol C Tables 4.2.6.8 and 6.1.1.4'
I I -0.4742 1.8119 'International Tables Vol C Tables 4.2.6.8 and 6.1.1.4'
N N 0.0061 0.0033 'International Tables Vol C Tables 4.2.6.8 and 6.1.1.4'
F F 0.0171 0.0103 'International Tables Vol C Tables 4.2.6.8 and 6.1.1.4'

loop_
_geom_angle_atom_site_label_1
_geom_angle_atom_site_label_2
_geom_angle_atom_site_label_3
_geom_angle
O1 Fe1 O2 96.03(15)
O1 Fe1 N3 97.16(12)
O2 Fe1 N3 88.84(13)
O1 Fe1 N1 88.86(13)
O2 Fe1 N1 99.68(13)
N3 Fe1 N1 169.03(13)
O1 Fe1 N2 165.54(13)
O2 Fe1 N2 90.97(15)
N3 Fe1 N2 95.61(13)
N1 Fe1 N2 77.48(14)
O1 Fe1 N4 88.77(14)
O2 Fe1 N4 165.55(13)
N3 Fe1 N4 77.02(13)
N1 Fe1 N4 94.02(13)
N2 Fe1 N4 87.52(14)
C7 N1 C8 121.2(3)
C7 N1 Fe1 124.5(3)
C8 N1 Fe1 114.3(3)
N1 C7 C6 126.6(4)
N1 C7 H7 116.7
C6 C7 H7 116.7
C9 C8 C16 119.6(4)
C9 C8 N1 125.6(4)
C16 C8 N1 114.9(3)
C5 C6 C7 117.2(4)
C5 C6 C1 118.9(4)
C7 C6 C1 123.9(4)
C5 C4 C3 120.2(4)
C5 C4 I1 119.9(3)
C3 C4 I1 119.9(4)
O1 C1 C2 119.5(4)
O1 C1 C6 122.8(4)
C2 C1 C6 117.7(4)
C4 C5 C6 121.6(4)
C4 C5 H5 119.2
C6 C5 H5 119.2
C23 N3 C24 120.0(3)
C23 N3 Fe1 124.5(3)
C24 N3 Fe1 115.5(3)
N3 C23 C22 126.4(3)
N3 C23 H23 116.8
C22 C23 H23 116.8
C25 C24 C32 119.1(4)
C25 C24 N3 126.2(4)
C32 C24 N3 114.7(3)
C21 C22 C17 119.1(4)
C21 C22 C23 116.6(4)
C17 C22 C23 124.3(4)
C17 O2 Fe1 132.7(3)
C1 O1 Fe1 132.4(3)
C15 N2 C16 119.5(4)
C15 N2 Fe1 126.1(3)
C16 N2 Fe1 114.2(3)
O2 C17 C18 120.6(4)
O2 C17 C22 122.1(4)
C18 C17 C22 117.2(4)
C11 C10 C9 121.3(5)
C11 C10 H10 119.3
C9 C10 H10 119.3
C10 C11 C12 120.4(5)
C10 C11 H11 119.8
C12 C11 H11 119.8
C19 C18 C17 122.6(4)
C19 C18 H18 118.7
C17 C18 H18 118.7
N2 C15 C14 122.1(5)
N2 C15 H15 118.9
C14 C15 H15 118.9
C8 C9 C10 119.5(5)
C8 C9 H9 120.3
C10 C9 H9 120.3
N2 C16 C8 118.3(4)
N2 C16 C12 121.1(5)
C8 C16 C12 120.6(4)
C13 C12 C11 124.1(5)
C13 C12 C16 117.3(4)
C11 C12 C16 118.6(5)
C13 C14 C15 119.6(5)
C13 C14 H14 120.2
C15 C14 H14 120.2
C27 C26 C25 121.4(4)
C27 C26 H26 119.3
C25 C26 H26 119.3
C24 C25 C26 120.2(5)
C24 C25 H25 119.9
C26 C25 H25 119.9
N4 C32 C28 121.4(4)
N4 C32 C24 118.2(4)
C28 C32 C24 120.4(4)
C3 C2 C1 122.2(4)
C3 C2 H2 118.9
C1 C2 H2 118.9
C29 C28 C32 118.1(4)
C29 C28 C27 123.7(5)
C32 C28 C27 118.1(4)
C2 C3 C4 119.3(5)
C2 C3 H3 120.4
C4 C3 H3 120.4
C20 C21 C22 121.6(4)
C20 C21 H21 119.2
C22 C21 H21 119.2
C26 C27 C28 120.7(5)
C26 C27 H27 119.6
C28 C27 H27 119.6
C21 C20 C19 119.9(4)
C21 C20 I2 119.3(3)
C19 C20 I2 120.8(4)
C18 C19 C20 119.5(5)
C18 C19 H19 120.2
C20 C19 H19 120.2
C14 C13 C12 120.3(5)
C14 C13 H13 119.8
C12 C13 H13 119.8
C31 N4 C32 119.1(4)
C31 N4 Fe1 126.8(3)
C32 N4 Fe1 113.9(3)
N4 C31 C30 122.5(4)
N4 C31 H31 118.7
C30 C31 H31 118.7
C29 C30 C31 119.7(5)
C29 C30 H30 120.1
C31 C30 H30 120.1
C30 C29 C28 119.1(5)
C30 C29 H29 120.4
C28 C29 H29 120.4
O4 S1 O3 115.3(3)
O4 S1 O5 114.8(3)
O3 S1 O5 114.5(3)
O4 S1 C33 102.9(3)
O3 S1 C33 103.4(3)
O5 S1 C33 103.6(3)
F3 C33 F2 107.5(5)
F3 C33 F1 106.8(6)
F2 C33 F1 107.0(5)
F3 C33 S1 112.4(4)
F2 C33 S1 111.9(4)
F1 C33 S1 111.0(4)
C35 O6 H6 109.5
C34 C36 H36A 109.5
C34 C36 H36B 109.5
H36A C36 H36B 109.5
C34 C36 H36C 109.5
H36A C36 H36C 109.5
H36B C36 H36C 109.5
C35 C34 C36 119.1(7)
C35 C34 H34A 107.5
C36 C34 H34A 107.5
C35 C34 H34B 107.5
C36 C34 H34B 107.5
H34A C34 H34B 107.0
O6 C35 C34 118.9(8)
O6 C35 H35A 107.6
C34 C35 H35A 107.6
O6 C35 H35B 107.6
C34 C35 H35B 107.6
H35A C35 H35B 107.0

loop_
_geom_bond_atom_site_label_1
_geom_bond_atom_site_label_2
_geom_bond_distance
I1 C4 2.094(4)
I2 C20 2.091(5)
Fe1 O1 1.914(3)
Fe1 O2 1.922(3)
Fe1 N3 2.101(3)
Fe1 N1 2.107(3)
Fe1 N2 2.129(4)
Fe1 N4 2.158(4)
N1 C7 1.289(6)
N1 C8 1.427(6)
C7 C6 1.428(6)
C7 H7 0.9300
C8 C9 1.380(6)
C8 C16 1.401(7)
C6 C5 1.402(6)
C6 C1 1.422(5)
C4 C5 1.358(7)
C4 C3 1.403(7)
C1 O1 1.306(5)
C1 C2 1.405(7)
C5 H5 0.9300
N3 C23 1.296(5)
N3 C24 1.423(5)
C23 C22 1.432(6)
C23 H23 0.9300
C24 C25 1.382(6)
C24 C32 1.411(6)
C22 C21 1.405(6)
C22 C17 1.422(6)
O2 C17 1.307(5)
N2 C15 1.315(6)
N2 C16 1.365(5)
C17 C18 1.401(7)
C10 C11 1.349(8)
C10 C9 1.420(7)
C10 H10 0.9300
C11 C12 1.409(7)
C11 H11 0.9300
C18 C19 1.369(7)
C18 H18 0.9300
C15 C14 1.396(7)
C15 H15 0.9300
C9 H9 0.9300
C16 C12 1.413(7)
C12 C13 1.400(8)
C14 C13 1.347(8)
C14 H14 0.9300
C26 C27 1.340(7)
C26 C25 1.405(7)
C26 H26 0.9300
C25 H25 0.9300
C32 N4 1.366(5)
C32 C28 1.412(6)
C2 C3 1.366(7)
C2 H2 0.9300
C28 C29 1.408(7)
C28 C27 1.424(7)
C3 H3 0.9300
C21 C20 1.362(7)
C21 H21 0.9300
C27 H27 0.9300
C20 C19 1.394(7)
C19 H19 0.9300
C13 H13 0.9300
N4 C31 1.324(6)
C31 C30 1.398(7)
C31 H31 0.9300
C30 C29 1.367(8)
C30 H30 0.9300
C29 H29 0.9300
S1 O4 1.421(4)
S1 O3 1.426(4)
S1 O5 1.437(4)
S1 C33 1.812(6)
F1 C33 1.330(7)
F2 C33 1.319(7)
F3 C33 1.313(7)
O6 C35 1.327(9)
O6 H6 0.8200
C36 C34 1.625(13)
C36 H36A 0.9600
C36 H36B 0.9600
C36 H36C 0.9600
C34 C35 1.373(11)
C34 H34A 0.9700
C34 H34B 0.9700
C35 H35A 0.9700
C35 H35B 0.9700
